data_7224368
loop_
_publ_author_name
'Zeng, Guang'
'Xing, Shanghua'
'Wang, Xiuru'
'Yang, Yulin'
'Xiao, Yang'
'Li, Zhenhua'
'Li, Guanghua'
'Shi, Zhan'
'Feng, Shouhua'

_publ_section_title
;
 Synthesis, structures and luminescence properties of 3d--4f
 heterometallic--organic frameworks (HMOFs) constructed from different
 copper halide clusters
;
_journal_issue 23
_journal_name_full CrystEngComm
_journal_page_first 4336
_journal_paper_doi 10.1039/C5CE02544C
_journal_volume 18
_journal_year 2016
_chemical_formula_moiety 'C21 H20 Cu Gd I N4 O7.50'
_chemical_formula_sum 'C21 H20 Cu Gd I N4 O7.5'
_chemical_formula_weight 796.10
_chemical_melting_point ?
_space_group_crystal_system monoclinic
_space_group_IT_number 11
_space_group_name_Hall '-P 2yb'
_space_group_name_H-M_alt 'P 1 21/m 1'
_symmetry_space_group_name_Hall '-P 2yb'
_symmetry_space_group_name_H-M 'P 1 21/m 1'
_atom_sites_solution_hydrogens geom
_audit_creation_method SHELXL-2014/7
_audit_update_record
;
2016-02-20 deposited with the CCDC.
2016-02-23 downloaded from the CCDC.
;
_cell_angle_alpha 90
_cell_angle_beta 105.38(3)
_cell_angle_gamma 90
_cell_formula_units_Z 4
_cell_length_a 8.5269(17)
_cell_length_b 26.774(5)
_cell_length_c 12.050(2)
_cell_measurement_reflns_used 4772
_cell_measurement_temperature 293(2)
_cell_measurement_theta_max 25.040
_cell_measurement_theta_min 1.753
_cell_volume 2652.5(9)
_computing_structure_refinement 'SHELXL-2014/7 (Sheldrick, 2014)'
_diffrn_ambient_temperature 293(2)
_diffrn_measured_fraction_theta_full 0.993
_diffrn_measured_fraction_theta_max 0.993
_diffrn_measurement_device_type 'CCD area detector'
_diffrn_radiation_type MoK\a
_diffrn_radiation_wavelength 0.71073
_diffrn_reflns_av_R_equivalents 0.0817
_diffrn_reflns_av_unetI/netI 0.0588
_diffrn_reflns_Laue_measured_fraction_full 0.993
_diffrn_reflns_Laue_measured_fraction_max 0.993
_diffrn_reflns_limit_h_max 10
_diffrn_reflns_limit_h_min -10
_diffrn_reflns_limit_k_max 31
_diffrn_reflns_limit_k_min -25
_diffrn_reflns_limit_l_max 14
_diffrn_reflns_limit_l_min -14
_diffrn_reflns_number 14812
_diffrn_reflns_point_group_measured_fraction_full 0.993
_diffrn_reflns_point_group_measured_fraction_max 0.993
_diffrn_reflns_theta_full 25.040
_diffrn_reflns_theta_max 25.040
_diffrn_reflns_theta_min 1.753
_exptl_absorpt_coefficient_mu 4.492
_exptl_absorpt_correction_T_max 0.4578
_exptl_absorpt_correction_T_min 0.3601
_exptl_absorpt_correction_type empirical
_exptl_absorpt_process_details SADABS
_exptl_crystal_colour colourless
_exptl_crystal_density_diffrn 1.993
_exptl_crystal_density_meas ?
_exptl_crystal_description block
_exptl_crystal_F_000 1520
_exptl_crystal_size_max 0.24
_exptl_crystal_size_mid 0.20
_exptl_crystal_size_min 0.17
_refine_diff_density_max 2.109
_refine_diff_density_min -2.106
_refine_diff_density_rms 0.205
_refine_ls_extinction_method none
_refine_ls_goodness_of_fit_ref 1.094
_refine_ls_hydrogen_treatment constr
_refine_ls_matrix_type full
_refine_ls_number_parameters 320
_refine_ls_number_reflns 4772
_refine_ls_number_restraints 54
_refine_ls_restrained_S_all 1.088
_refine_ls_R_factor_all 0.0634
_refine_ls_R_factor_gt 0.0535
_refine_ls_shift/su_max 0.000
_refine_ls_shift/su_mean 0.000
_refine_ls_structure_factor_coef Fsqd
_refine_ls_weighting_details 'w=1/[\s^2^(Fo^2^)+(0.0607P)^2^+15.6673P] where P=(Fo^2^+2Fc^2^)/3'
_refine_ls_weighting_scheme calc
_refine_ls_wR_factor_gt 0.1260
_refine_ls_wR_factor_ref 0.1302
_reflns_Friedel_coverage 0.000
_reflns_number_gt 3980
_reflns_number_total 4772
_reflns_threshold_expression 'I > 2\s(I)'
_cod_data_source_file c5ce02544c2.cif
_cod_data_source_block aaa
_cod_depositor_comments
;
The following automatic conversions were performed:

'_chemical_melting_point' value 'none' was changed to '?' - the value
is undefined or not given.

'_exptl_crystal_density_meas' value 'none' was changed to '?' - the
value is perceived as not measured.

Automatic conversion script
Id: cif_fix_values 4268 2015-11-12 08:31:59Z antanas 

 Adding full bibliography for 7224368--7224371.cif.
;
_cod_original_cell_volume 2652.6(10)
_cod_original_formula_sum 'C21 H20 Cu Gd I N4 O7.50'
_cod_database_code 7224368
_shelx_shelxl_version_number 2014/7
_shelx_space_group_comment
;
The symmetry employed for this shelxl refinement is uniquely defined
by the following loop, which should always be used as a source of
symmetry information in preference to the above space-group names.
They are only intended as comments.
;

loop_
_space_group_symop_operation_xyz
'x, y, z'
'-x, y+1/2, -z'
'-x, -y, -z'
'x, -y-1/2, z'

loop_
_atom_site_label
_atom_site_type_symbol
_atom_site_fract_x
_atom_site_fract_y
_atom_site_fract_z
_atom_site_U_iso_or_equiv
_atom_site_adp_type
_atom_site_occupancy
_atom_site_site_symmetry_order
_atom_site_calc_flag
_atom_site_refinement_flags_posn
_atom_site_refinement_flags_adp
_atom_site_refinement_flags_occupancy
Gd1 Gd 0.21817(4) 0.48156(2) 0.48323(3) 0.01973(14) Uani 1 1 d . . .
Cu1 Cu -0.09441(14) 0.30212(4) -0.01073(9) 0.0327(3) Uani 1 1 d . . .
I1 I 0.13166(11) 0.2500 0.14925(7) 0.0341(2) Uani 1 2 d S T P
I2 I -0.31800(11) 0.2500 -0.16825(7) 0.0340(2) Uani 1 2 d S T P
O1 O 0.0106(7) 0.4408(2) 0.3419(5) 0.0300(13) Uani 1 1 d . . .
O2 O -0.2178(7) 0.4484(2) 0.3993(5) 0.0324(14) Uani 1 1 d . . .
O3 O 0.0465(7) 0.4569(2) 0.5963(5) 0.0271(13) Uani 1 1 d . . .
O4 O -0.1764(7) 0.4487(2) 0.6514(5) 0.0339(14) Uani 1 1 d . . .
O5 O 0.4267(7) 0.4682(2) 0.6578(5) 0.0356(15) Uani 1 1 d . . .
O6 O 0.5882(8) 0.5260(2) 0.6186(5) 0.0368(15) Uani 1 1 d . . .
O7 O 0.2850(9) 0.3937(3) 0.4923(6) 0.0451(17) Uani 1 1 d . . .
N1 N -0.2163(9) 0.3376(3) 0.0912(6) 0.0301(16) Uani 1 1 d . . .
N2 N 0.0326(9) 0.3385(3) 0.8902(6) 0.0295(16) Uani 1 1 d . . .
N3 N 0.8201(18) 0.5376(5) 0.9731(12) 0.092(4) Uani 1 1 d . U .
N4 N 0.478(3) 0.3345(8) 0.4987(18) 0.059(3) Uani 0.5 1 d . U P
C1 C -0.1418(11) 0.3710(3) 0.1743(7) 0.0298(19) Uani 1 1 d . . .
H1 H -0.0334 0.3789 0.1815 0.036 Uiso 1 1 calc R U .
C2 C -0.2197(9) 0.3934(3) 0.2478(7) 0.0248(17) Uani 1 1 d . . .
C3 C -0.3807(11) 0.3816(4) 0.2377(9) 0.039(2) Uani 1 1 d . . .
H3 H -0.4375 0.3969 0.2845 0.047 Uiso 1 1 calc R U .
C4 C -0.4556(13) 0.3466(5) 0.1565(11) 0.056(3) Uani 1 1 d . . .
H4 H -0.5628 0.3374 0.1500 0.067 Uiso 1 1 calc R U .
C5 C -0.3717(13) 0.3253(4) 0.0848(10) 0.047(3) Uani 1 1 d . . .
H5 H -0.4239 0.3018 0.0307 0.056 Uiso 1 1 calc R U .
C6 C -0.1352(10) 0.4302(3) 0.3364(7) 0.0273(18) Uani 1 1 d . . .
C7 C -0.0362(10) 0.3734(3) 0.8118(7) 0.0278(18) Uani 1 1 d . . .
H7 H -0.1435 0.3825 0.8051 0.033 Uiso 1 1 calc R U .
C8 C 0.0466(9) 0.3965(3) 0.7402(7) 0.0238(17) Uani 1 1 d . . .
C9 C 0.2061(11) 0.3823(4) 0.7498(9) 0.039(2) Uani 1 1 d . . .
H9 H 0.2648 0.3971 0.7036 0.047 Uiso 1 1 calc R U .
C10 C 0.2768(12) 0.3460(4) 0.8284(8) 0.043(3) Uani 1 1 d . . .
H10 H 0.3829 0.3354 0.8353 0.052 Uiso 1 1 calc R U .
C11 C 0.1857(11) 0.3258(4) 0.8965(8) 0.036(2) Uani 1 1 d . . .
H11 H 0.2343 0.3017 0.9502 0.044 Uiso 1 1 calc R U .
C12 C -0.0322(10) 0.4362(3) 0.6581(7) 0.0254(18) Uani 1 1 d . . .
C13 C 0.7421(14) 0.5358(5) 0.8560(9) 0.051(3) Uani 1 1 d . . .
H13 H 0.7666 0.5595 0.8069 0.061 Uiso 1 1 calc R U .
C14 C 0.6311(11) 0.4999(4) 0.8126(7) 0.0302(19) Uani 1 1 d . . .
C15 C 0.6001(17) 0.4653(5) 0.8901(10) 0.060(3) Uani 1 1 d . . .
H15 H 0.5209 0.4412 0.8616 0.073 Uiso 1 1 calc R U .
C16 C 0.674(2) 0.4640(6) 1.0004(9) 0.076(4) Uani 1 1 d . . .
H16 H 0.6553 0.4386 1.0479 0.091 Uiso 1 1 calc R U .
C17 C 0.776(2) 0.5004(8) 1.0404(11) 0.095(6) Uani 1 1 d . . .
H17 H 0.8227 0.5016 1.1194 0.114 Uiso 1 1 calc R U .
C18 C 0.5433(10) 0.4973(3) 0.6887(7) 0.0282(19) Uani 1 1 d . . .
C19 C 0.437(3) 0.3749(10) 0.503(2) 0.059(3) Uani 0.5 1 d . U P
H19 H 0.5194 0.3986 0.5152 0.071 Uiso 0.5 1 calc R U P
C20 C 0.648(3) 0.3179(10) 0.530(2) 0.059(3) Uani 0.5 1 d . U P
H20A H 0.7185 0.3462 0.5510 0.089 Uiso 0.5 1 calc R U P
H20B H 0.6710 0.3012 0.4655 0.089 Uiso 0.5 1 calc R U P
H20C H 0.6657 0.2952 0.5939 0.089 Uiso 0.5 1 calc R U P
C21 C 0.370(3) 0.2935(9) 0.492(2) 0.059(3) Uani 0.5 1 d . U P
H21A H 0.3842 0.2795 0.5672 0.089 Uiso 0.5 1 calc R U P
H21B H 0.3935 0.2686 0.4413 0.089 Uiso 0.5 1 calc R U P
H21C H 0.2601 0.3048 0.4628 0.089 Uiso 0.5 1 calc R U P
O8 O 0.052(3) 0.3251(10) 0.491(2) 0.103(3) Uani 0.5 1 d . U P
N5 N -0.032(3) 0.2500 0.4918(19) 0.103(3) Uani 1 2 d S TU P
C22 C -0.037(2) 0.2927(7) 0.4337(16) 0.103(3) Uani 1 1 d . U .
H22A H -0.0033 0.2864 0.3641 0.124 Uiso 1 1 calc R U .
H22B H -0.1478 0.3050 0.4113 0.124 Uiso 1 1 calc R U .
C23 C 0.003(3) 0.2500 0.617(2) 0.103(3) Uani 1 2 d S TU P
H23A H 0.1121 0.2619 0.6499 0.154 Uiso 0.5 1 calc R U P
H23B H -0.0065 0.2166 0.6439 0.154 Uiso 0.5 1 calc R U P
H23C H -0.0723 0.2715 0.6406 0.154 Uiso 0.5 1 calc R U P

loop_
_atom_site_aniso_label
_atom_site_aniso_U_11
_atom_site_aniso_U_22
_atom_site_aniso_U_33
_atom_site_aniso_U_23
_atom_site_aniso_U_13
_atom_site_aniso_U_12
Gd1 0.0160(2) 0.0276(2) 0.0172(2) 0.00035(15) 0.00732(15) -0.00041(16)
Cu1 0.0355(6) 0.0399(6) 0.0270(6) 0.0000(5) 0.0160(5) -0.0011(5)
I1 0.0339(5) 0.0446(5) 0.0217(4) 0.000 0.0037(3) 0.000
I2 0.0339(5) 0.0434(5) 0.0221(4) 0.000 0.0027(3) 0.000
O1 0.021(3) 0.036(3) 0.032(3) -0.012(3) 0.007(3) -0.003(3)
O2 0.024(3) 0.044(4) 0.029(3) -0.014(3) 0.008(3) -0.005(3)
O3 0.026(3) 0.031(3) 0.028(3) 0.008(2) 0.014(3) -0.005(2)
O4 0.026(3) 0.045(4) 0.034(3) 0.014(3) 0.014(3) 0.006(3)
O5 0.022(3) 0.051(4) 0.027(3) 0.001(3) -0.005(3) -0.002(3)
O6 0.036(4) 0.049(4) 0.037(4) 0.014(3) 0.028(3) 0.015(3)
O7 0.048(4) 0.043(4) 0.046(4) 0.005(3) 0.017(3) 0.012(3)
N1 0.024(4) 0.038(4) 0.026(4) -0.014(3) 0.001(3) 0.000(3)
N2 0.036(4) 0.027(4) 0.029(4) 0.007(3) 0.013(3) -0.003(3)
N3 0.091(4) 0.092(4) 0.091(4) -0.0004(10) 0.0238(14) -0.0002(10)
N4 0.059(3) 0.059(3) 0.059(3) 0.0001(5) 0.0158(9) 0.0001(5)
C1 0.024(4) 0.038(5) 0.030(5) -0.009(4) 0.011(4) -0.005(4)
C2 0.014(4) 0.030(4) 0.028(4) -0.002(3) 0.001(3) -0.002(3)
C3 0.023(5) 0.055(6) 0.042(6) -0.016(5) 0.013(4) -0.002(4)
C4 0.030(6) 0.072(8) 0.074(8) -0.038(7) 0.026(6) -0.021(5)
C5 0.036(6) 0.057(7) 0.049(6) -0.020(5) 0.014(5) -0.016(5)
C6 0.027(5) 0.031(5) 0.022(4) 0.000(3) 0.002(4) 0.007(4)
C7 0.024(4) 0.033(5) 0.026(4) 0.002(3) 0.008(4) 0.001(4)
C8 0.015(4) 0.033(5) 0.025(4) 0.005(3) 0.010(3) 0.001(3)
C9 0.026(5) 0.052(6) 0.045(6) 0.018(5) 0.020(4) 0.001(4)
C10 0.030(5) 0.065(7) 0.036(5) 0.027(5) 0.010(4) 0.012(5)
C11 0.029(5) 0.046(6) 0.035(5) 0.014(4) 0.008(4) 0.006(4)
C12 0.030(5) 0.033(5) 0.021(4) 0.001(3) 0.019(4) -0.001(4)
C13 0.053(7) 0.066(7) 0.029(5) -0.008(5) 0.004(5) -0.019(6)
C14 0.029(5) 0.044(5) 0.016(4) 0.001(4) 0.003(3) 0.004(4)
C15 0.070(8) 0.068(8) 0.036(6) 0.006(5) 0.002(6) -0.015(6)
C16 0.112(12) 0.088(10) 0.014(5) 0.014(6) -0.005(6) -0.006(9)
C17 0.113(14) 0.134(15) 0.027(7) 0.004(8) 0.001(8) 0.025(12)
C18 0.025(5) 0.036(5) 0.024(4) -0.002(4) 0.007(4) 0.005(4)
C19 0.059(3) 0.059(3) 0.059(3) 0.0001(5) 0.0158(9) 0.0001(5)
C20 0.059(3) 0.059(3) 0.059(3) 0.0001(5) 0.0158(9) 0.0001(5)
C21 0.059(3) 0.059(3) 0.059(3) 0.0001(5) 0.0158(9) 0.0001(5)
O8 0.103(3) 0.103(3) 0.103(3) 0.0000(5) 0.0274(10) -0.0001(5)
N5 0.103(3) 0.103(3) 0.103(3) 0.0000(5) 0.0274(10) -0.0001(5)
C22 0.103(3) 0.103(3) 0.103(3) 0.0000(5) 0.0274(10) -0.0001(5)
C23 0.103(3) 0.103(3) 0.103(3) 0.0000(5) 0.0274(10) -0.0001(5)

loop_
_atom_type_symbol
_atom_type_description
_atom_type_scat_dispersion_real
_atom_type_scat_dispersion_imag
_atom_type_scat_source
C C 0.0033 0.0016 'International Tables Vol C Tables 4.2.6.8 and 6.1.1.4'
H H 0.0000 0.0000 'International Tables Vol C Tables 4.2.6.8 and 6.1.1.4'
N N 0.0061 0.0033 'International Tables Vol C Tables 4.2.6.8 and 6.1.1.4'
O O 0.0106 0.0060 'International Tables Vol C Tables 4.2.6.8 and 6.1.1.4'
Cu Cu 0.3201 1.2651 'International Tables Vol C Tables 4.2.6.8 and 6.1.1.4'
I I -0.4742 1.8119 'International Tables Vol C Tables 4.2.6.8 and 6.1.1.4'
Gd Gd -0.1653 3.9035 'International Tables Vol C Tables 4.2.6.8 and 6.1.1.4'

loop_
_geom_angle_atom_site_label_1
_geom_angle_atom_site_label_2
_geom_angle_atom_site_label_3
_geom_angle
_geom_angle_site_symmetry_1
_geom_angle_site_symmetry_3
O6 Gd1 O3 158.1(2) 3_666 .
O6 Gd1 O2 120.3(2) 3_666 3_566
O3 Gd1 O2 76.9(2) . 3_566
O6 Gd1 O1 94.6(2) 3_666 .
O3 Gd1 O1 80.0(2) . .
O2 Gd1 O1 132.8(2) 3_566 .
O6 Gd1 O5 89.1(2) 3_666 .
O3 Gd1 O5 83.1(2) . .
O2 Gd1 O5 73.1(2) 3_566 .
O1 Gd1 O5 143.2(2) . .
O6 Gd1 O7 75.3(2) 3_666 .
O3 Gd1 O7 82.9(2) . .
O2 Gd1 O7 142.0(2) 3_566 .
O1 Gd1 O7 72.9(2) . .
O5 Gd1 O7 72.8(2) . .
O6 Gd1 O4 73.3(2) 3_666 3_566
O3 Gd1 O4 126.8(2) . 3_566
O2 Gd1 O4 76.5(2) 3_566 3_566
O1 Gd1 O4 85.7(2) . 3_566
O5 Gd1 O4 130.0(2) . 3_566
O7 Gd1 O4 140.1(2) . 3_566
O6 Gd1 O3 120.18(19) 3_666 3_566
O3 Gd1 O3 77.87(19) . 3_566
O2 Gd1 O3 66.4(2) 3_566 3_566
O1 Gd1 O3 68.82(19) . 3_566
O5 Gd1 O3 138.1(2) . 3_566
O7 Gd1 O3 139.5(2) . 3_566
O4 Gd1 O3 49.33(18) 3_566 3_566
O6 Gd1 C12 96.2(2) 3_666 3_566
O3 Gd1 C12 102.8(2) . 3_566
O2 Gd1 C12 70.6(2) 3_566 3_566
O1 Gd1 C12 75.3(2) . 3_566
O5 Gd1 C12 140.7(2) . 3_566
O7 Gd1 C12 146.2(2) . 3_566
O4 Gd1 C12 24.4(2) 3_566 3_566
O3 Gd1 C12 24.99(19) 3_566 3_566
O6 Gd1 Gd1 153.59(16) 3_666 3_566
O3 Gd1 Gd1 42.65(14) . 3_566
O2 Gd1 Gd1 65.75(14) 3_566 3_566
O1 Gd1 Gd1 69.31(14) . 3_566
O5 Gd1 Gd1 116.45(16) . 3_566
O7 Gd1 Gd1 116.98(18) . 3_566
O4 Gd1 Gd1 84.37(14) 3_566 3_566
O3 Gd1 Gd1 35.22(11) 3_566 3_566
C12 Gd1 Gd1 60.15(15) 3_566 3_566
N1 Cu1 N2 123.9(3) . 1_554
N1 Cu1 I2 106.7(2) . .
N2 Cu1 I2 102.7(2) 1_554 .
N1 Cu1 I1 101.0(2) . .
N2 Cu1 I1 105.7(2) 1_554 .
I2 Cu1 I1 117.98(5) . .
N1 Cu1 Cu1 117.8(2) . 4_565
N2 Cu1 Cu1 118.3(2) 1_554 4_565
I2 Cu1 Cu1 58.82(3) . 4_565
I1 Cu1 Cu1 59.16(3) . 4_565
Cu1 I1 Cu1 61.69(6) . 4_565
Cu1 I2 Cu1 62.36(6) . 4_565
C6 O1 Gd1 132.8(5) . .
C6 O2 Gd1 139.6(6) . 3_566
C12 O3 Gd1 169.5(6) . .
C12 O3 Gd1 87.3(5) . 3_566
Gd1 O3 Gd1 102.13(19) . 3_566
C12 O4 Gd1 102.4(5) . 3_566
C18 O5 Gd1 121.4(6) . .
C18 O6 Gd1 133.0(5) . 3_666
C19 O7 Gd1 124.8(12) . .
C5 N1 C1 117.4(8) . .
C5 N1 Cu1 120.1(6) . .
C1 N1 Cu1 122.2(6) . .
C11 N2 C7 117.1(7) . .
C11 N2 Cu1 120.2(6) . 1_556
C7 N2 Cu1 122.5(6) . 1_556
C13 N3 C17 115.7(14) . .
C19 N4 C21 122(3) . .
C19 N4 C20 125(2) . .
C21 N4 C20 111(2) . .
N1 C1 C2 123.1(8) . .
N1 C1 H1 118.4 . .
C2 C1 H1 118.4 . .
C1 C2 C3 118.7(8) . .
C1 C2 C6 121.6(7) . .
C3 C2 C6 119.6(8) . .
C2 C3 C4 118.6(9) . .
C2 C3 H3 120.7 . .
C4 C3 H3 120.7 . .
C5 C4 C3 120.3(9) . .
C5 C4 H4 119.9 . .
C3 C4 H4 119.9 . .
N1 C5 C4 121.8(9) . .
N1 C5 H5 119.1 . .
C4 C5 H5 119.1 . .
O1 C6 O2 125.5(8) . .
O1 C6 C2 118.0(7) . .
O2 C6 C2 116.5(8) . .
N2 C7 C8 122.9(8) . .
N2 C7 H7 118.6 . .
C8 C7 H7 118.6 . .
C9 C8 C7 118.2(8) . .
C9 C8 C12 120.8(7) . .
C7 C8 C12 121.0(7) . .
C10 C9 C8 119.4(8) . .
C10 C9 H9 120.3 . .
C8 C9 H9 120.3 . .
C9 C10 C11 118.2(9) . .
C9 C10 H10 120.9 . .
C11 C10 H10 120.9 . .
N2 C11 C10 124.2(8) . .
N2 C11 H11 117.9 . .
C10 C11 H11 117.9 . .
O4 C12 O3 120.8(8) . .
O4 C12 C8 119.7(7) . .
O3 C12 C8 119.5(7) . .
O4 C12 Gd1 53.2(4) . 3_566
O3 C12 Gd1 67.7(4) . 3_566
C8 C12 Gd1 171.9(5) . 3_566
C14 C13 N3 121.0(11) . .
C14 C13 H13 119.5 . .
N3 C13 H13 119.5 . .
C13 C14 C15 116.9(9) . .
C13 C14 C18 122.5(9) . .
C15 C14 C18 120.6(9) . .
C16 C15 C14 124.8(13) . .
C16 C15 H15 117.6 . .
C14 C15 H15 117.6 . .
C17 C16 C15 116.6(13) . .
C17 C16 H16 121.7 . .
C15 C16 H16 121.7 . .
C16 C17 N3 124.9(13) . .
C16 C17 H17 117.6 . .
N3 C17 H17 117.6 . .
O5 C18 O6 122.5(8) . .
O5 C18 C14 118.9(8) . .
O6 C18 C14 118.6(8) . .
N4 C19 O7 130(3) . .
N4 C19 H19 115.0 . .
O7 C19 H19 115.0 . .
N4 C20 H20A 109.5 . .
N4 C20 H20B 109.5 . .
H20A C20 H20B 109.5 . .
N4 C20 H20C 109.5 . .
H20A C20 H20C 109.5 . .
H20B C20 H20C 109.5 . .
N4 C21 H21A 109.5 . .
N4 C21 H21B 109.5 . .
H21A C21 H21B 109.5 . .
N4 C21 H21C 109.5 . .
H21A C21 H21C 109.5 . .
H21B C21 H21C 109.5 . .
C22 N5 C22 118(2) . 4_565
C22 N5 C23 120.7(12) . .
C22 N5 C23 120.7(12) 4_565 .
O8 C22 N5 112(2) . .
O8 C22 H22A 109.2 . .
N5 C22 H22A 109.2 . .
O8 C22 H22B 109.2 . .
N5 C22 H22B 109.2 . .
H22A C22 H22B 107.9 . .
N5 C23 H23A 109.5 . .
N5 C23 H23B 109.5 . .
H23A C23 H23B 109.5 . .
N5 C23 H23C 109.5 . .
H23A C23 H23C 109.5 . .
H23B C23 H23C 109.5 . .

loop_
_geom_bond_atom_site_label_1
_geom_bond_atom_site_label_2
_geom_bond_distance
_geom_bond_site_symmetry_2
Gd1 O6 2.312(6) 3_666
Gd1 O3 2.343(5) .
Gd1 O2 2.349(6) 3_566
Gd1 O1 2.372(6) .
Gd1 O5 2.394(6) .
Gd1 O7 2.416(7) .
Gd1 O4 2.437(6) 3_566
Gd1 O3 2.753(6) 3_566
Gd1 C12 2.972(9) 3_566
Gd1 Gd1 3.9723(10) 3_566
Cu1 N1 2.042(7) .
Cu1 N2 2.058(7) 1_554
Cu1 I2 2.6956(15) .
Cu1 I1 2.7219(15) .
Cu1 Cu1 2.791(2) 4_565
I1 Cu1 2.7220(15) 4_565
I2 Cu1 2.6956(15) 4_565
O1 C6 1.260(10) .
O2 C6 1.262(10) .
O2 Gd1 2.349(6) 3_566
O3 C12 1.257(9) .
O3 Gd1 2.753(6) 3_566
O4 C12 1.256(10) .
O4 Gd1 2.437(6) 3_566
O5 C18 1.239(11) .
O6 C18 1.275(11) .
O6 Gd1 2.312(6) 3_666
O7 C19 1.36(3) .
N1 C5 1.348(12) .
N1 C1 1.365(11) .
N2 C11 1.332(12) .
N2 C7 1.347(11) .
N2 Cu1 2.058(7) 1_556
N3 C13 1.392(17) .
N3 C17 1.40(2) .
N4 C19 1.14(3) .
N4 C21 1.42(3) .
N4 C20 1.47(3) .
C1 C2 1.378(11) .
C1 H1 0.9300 .
C2 C3 1.382(12) .
C2 C6 1.490(11) .
C3 C4 1.382(14) .
C3 H3 0.9300 .
C4 C5 1.382(14) .
C4 H4 0.9300 .
C5 H5 0.9300 .
C7 C8 1.396(11) .
C7 H7 0.9300 .
C8 C9 1.387(12) .
C8 C12 1.486(11) .
C9 C10 1.379(13) .
C9 H9 0.9300 .
C10 C11 1.382(13) .
C10 H10 0.9300 .
C11 H11 0.9300 .
C12 Gd1 2.972(9) 3_566
C13 C14 1.353(14) .
C13 H13 0.9300 .
C14 C15 1.389(15) .
C14 C18 1.484(11) .
C15 C16 1.313(15) .
C15 H15 0.9300 .
C16 C17 1.31(2) .
C16 H16 0.9300 .
C17 H17 0.9300 .
C19 H19 0.9300 .
C20 H20A 0.9600 .
C20 H20B 0.9600 .
C20 H20C 0.9600 .
C21 H21A 0.9600 .
C21 H21B 0.9600 .
C21 H21C 0.9600 .
O8 C22 1.24(3) .
N5 C22 1.336(19) .
N5 C22 1.336(19) 4_565
N5 C23 1.46(3) .
C22 H22A 0.9700 .
C22 H22B 0.9700 .
C23 H23A 0.9600 .
C23 H23B 0.9600 .
C23 H23C 0.9600 .
